data_2227260
loop_
_publ_author_name
'Chakkaravarthi, G.'
'Panchatcharam, R.'
'Dhayalan, V.'
'Mohanakrishnan, A. K.'
'Manivannan, V.'

_publ_section_title
;
 (Phenyl)(1-phenylsulfonyl-1<i>H</i>-indol-3-yl)methanone
;
_journal_coeditor_code BT5379
_journal_issue 11
_journal_name_full 'Acta Crystallographica Section E'
_journal_page_first o2895
_journal_paper_doi 10.1107/S1600536810042261
_journal_volume 66
_journal_year 2010
_chemical_formula_iupac 'C21 H15 N O3 S'
_chemical_formula_moiety 'C21 H15 N O3 S'
_chemical_formula_sum 'C21 H15 N O3 S'
_chemical_formula_weight 361.40
_chemical_name_systematic
;
(Phenyl)(1-phenylsulfonyl-1<i>H</i>-indol-3-yl)methanone
;
_space_group_IT_number 2
_symmetry_cell_setting triclinic
_symmetry_space_group_name_Hall '-P 1'
_symmetry_space_group_name_H-M 'P -1'
_atom_sites_solution_hydrogens geom
_atom_sites_solution_primary direct
_atom_sites_solution_secondary difmap
_audit_creation_method SHELXL-97
_cell_angle_alpha 66.302(2)
_cell_angle_beta 80.7400(10)
_cell_angle_gamma 78.4030(10)
_cell_formula_units_Z 2
_cell_length_a 7.5670(10)
_cell_length_b 10.571(2)
_cell_length_c 12.083(3)
_cell_measurement_reflns_used 6196
_cell_measurement_temperature 295(2)
_cell_measurement_theta_max 27.1
_cell_measurement_theta_min 2.2
_cell_volume 863.5(3)
_computing_cell_refinement '<i>SAINT</i> (Bruker, 2004)'
_computing_data_collection '<i>APEX2</i> (Bruker, 2004)'
_computing_data_reduction '<i>SAINT</i> (Bruker, 2004)'
_computing_molecular_graphics '<i>PLATON</i> (Spek, 2009)'
_computing_publication_material '<i>SHELXL97</i> (Sheldrick, 2008)'
_computing_structure_refinement '<i>SHELXL97</i> (Sheldrick, 2008)'
_computing_structure_solution '<i>SHELXS97</i> (Sheldrick, 2008)'
_diffrn_ambient_temperature 295(2)
_diffrn_measured_fraction_theta_full 0.994
_diffrn_measured_fraction_theta_max 0.994
_diffrn_measurement_device_type 'Bruker Kappa APEXII'
_diffrn_measurement_method '\w and \f'
_diffrn_radiation_monochromator graphite
_diffrn_radiation_source 'fine-focus sealed tube'
_diffrn_radiation_type MoK\a
_diffrn_radiation_wavelength 0.71073
_diffrn_reflns_av_R_equivalents 0.0258
_diffrn_reflns_av_sigmaI/netI 0.0246
_diffrn_reflns_limit_h_max 10
_diffrn_reflns_limit_h_min -10
_diffrn_reflns_limit_k_max 13
_diffrn_reflns_limit_k_min -14
_diffrn_reflns_limit_l_max 16
_diffrn_reflns_limit_l_min -16
_diffrn_reflns_number 15638
_diffrn_reflns_theta_full 28.33
_diffrn_reflns_theta_max 28.33
_diffrn_reflns_theta_min 1.85
_diffrn_standards_interval_time 0
_diffrn_standards_number 0
_exptl_absorpt_coefficient_mu 0.208
_exptl_absorpt_correction_T_max 0.9595
_exptl_absorpt_correction_T_min 0.9517
_exptl_absorpt_correction_type multi-scan
_exptl_absorpt_process_details '(SADABS; Sheldrick, 1996)'
_exptl_crystal_colour colourless
_exptl_crystal_density_diffrn 1.390
_exptl_crystal_density_method 'not measured'
_exptl_crystal_description block
_exptl_crystal_F_000 376
_exptl_crystal_size_max 0.24
_exptl_crystal_size_mid 0.22
_exptl_crystal_size_min 0.20
_refine_diff_density_max 0.214
_refine_diff_density_min -0.294
_refine_ls_extinction_method none
_refine_ls_goodness_of_fit_ref 1.010
_refine_ls_hydrogen_treatment constr
_refine_ls_matrix_type full
_refine_ls_number_parameters 235
_refine_ls_number_reflns 4276
_refine_ls_number_restraints 2
_refine_ls_restrained_S_all 1.010
_refine_ls_R_factor_all 0.0552
_refine_ls_R_factor_gt 0.0373
_refine_ls_shift/su_max 0.000
_refine_ls_shift/su_mean 0.000
_refine_ls_structure_factor_coef Fsqd
_refine_ls_weighting_details 'calc w=1/[\s^2^(Fo^2^)+(0.0543P)^2^+0.1447P] where P=(Fo^2^+2Fc^2^)/3'
_refine_ls_weighting_scheme calc
_refine_ls_wR_factor_gt 0.0981
_refine_ls_wR_factor_ref 0.1094
_reflns_number_gt 3187
_reflns_number_total 4276
_reflns_threshold_expression I>2\s(I)
_cod_data_source_file bt5379.cif
_cod_data_source_block I
_cod_database_code 2227260
_cod_database_fobs_code 2227260

loop_
_symmetry_equiv_pos_as_xyz
'x, y, z'
'-x, -y, -z'

loop_
_atom_site_type_symbol
_atom_site_label
_atom_site_fract_x
_atom_site_fract_y
_atom_site_fract_z
_atom_site_U_iso_or_equiv
_atom_site_adp_type
_atom_site_calc_flag
_atom_site_refinement_flags
_atom_site_occupancy
_atom_site_disorder_assembly
_atom_site_disorder_group
C C1 0.7233(2) 0.05722(16) 0.20701(13) 0.0494(4) Uani d . 1 . .
C C2 0.6154(3) 0.0869(2) 0.29978(15) 0.0648(5) Uani d . 1 . .
H H2 0.6523 0.1388 0.3360 0.078 Uiso calc R 1 . .
C C3 0.4508(3) 0.0376(2) 0.33759(18) 0.0791(5) Uani d U 1 . .
H H3 0.3759 0.0567 0.3997 0.095 Uiso calc R 1 . .
C C4 0.3975(3) -0.0394(2) 0.2838(2) 0.0806(6) Uani d U 1 . .
H H4 0.2866 -0.0718 0.3097 0.097 Uiso calc R 1 . .
C C5 0.5061(3) -0.0687(2) 0.1928(2) 0.0757(5) Uani d . 1 . .
H H5 0.4690 -0.1215 0.1575 0.091 Uiso calc R 1 . .
C C6 0.6701(2) -0.02074(19) 0.15289(17) 0.0615(4) Uani d . 1 . .
H H6 0.7440 -0.0403 0.0906 0.074 Uiso calc R 1 . .
C C14 0.80636(19) 0.40437(16) 0.04797(13) 0.0448(3) Uani d . 1 . .
C C13 0.7914(2) 0.44779(18) 0.14366(15) 0.0547(4) Uani d . 1 . .
H H13 0.8305 0.3873 0.2188 0.066 Uiso calc R 1 . .
C C12 0.7164(2) 0.5838(2) 0.12251(18) 0.0641(5) Uani d . 1 . .
H H12 0.7018 0.6157 0.1853 0.077 Uiso calc R 1 . .
C C11 0.6617(3) 0.6751(2) 0.00966(19) 0.0681(5) Uani d . 1 . .
H H11 0.6130 0.7671 -0.0019 0.082 Uiso calc R 1 . .
C C10 0.6778(2) 0.63262(18) -0.08489(17) 0.0609(4) Uani d . 1 . .
H H10 0.6412 0.6948 -0.1603 0.073 Uiso calc R 1 . .
C C9 0.75050(19) 0.49375(16) -0.06607(14) 0.0472(3) Uani d . 1 . .
C C8 0.7882(2) 0.41551(16) -0.14359(13) 0.0474(3) Uani d . 1 . .
C C7 0.86292(19) 0.28383(16) -0.07641(12) 0.0469(3) Uani d . 1 . .
H H7 0.8982 0.2113 -0.1040 0.056 Uiso calc R 1 . .
C C15 0.7413(2) 0.46868(18) -0.26928(14) 0.0546(4) Uani d . 1 . .
C C16 0.8200(2) 0.39033(18) -0.34881(13) 0.0553(4) Uani d . 1 . .
C C21 0.9990(3) 0.32957(19) -0.35204(14) 0.0634(5) Uani d . 1 . .
H H21 1.0737 0.3291 -0.2978 0.076 Uiso calc R 1 . .
C C20 1.0679(3) 0.2692(2) -0.43577(17) 0.0807(6) Uani d . 1 . .
H H20 1.1893 0.2301 -0.4391 0.097 Uiso calc R 1 . .
C C19 0.9549(4) 0.2676(2) -0.51451(18) 0.0891(6) Uani d U 1 . .
H H19 1.0000 0.2259 -0.5700 0.107 Uiso calc R 1 . .
C C18 0.7771(4) 0.3274(3) -0.51087(19) 0.0900(6) Uani d U 1 . .
H H18 0.7017 0.3266 -0.5642 0.108 Uiso calc R 1 . .
C C17 0.7103(3) 0.3879(2) -0.42929(16) 0.0742(5) Uani d . 1 . .
H H17 0.5894 0.4283 -0.4275 0.089 Uiso calc R 1 . .
N N1 0.87874(17) 0.27365(13) 0.04012(10) 0.0461(3) Uani d . 1 . .
O O1 0.98538(16) 0.15404(13) 0.24616(10) 0.0602(3) Uani d . 1 . .
O O2 1.04747(14) 0.03484(12) 0.10209(10) 0.0543(3) Uani d . 1 . .
O O3 0.63449(19) 0.57703(15) -0.30880(11) 0.0789(4) Uani d . 1 . .
S S1 0.92933(5) 0.12195(4) 0.15505(3) 0.04628(13) Uani d . 1 . .

loop_
_atom_site_aniso_label
_atom_site_aniso_U_11
_atom_site_aniso_U_22
_atom_site_aniso_U_33
_atom_site_aniso_U_12
_atom_site_aniso_U_13
_atom_site_aniso_U_23
C1 0.0554(8) 0.0428(8) 0.0381(7) 0.0021(7) -0.0076(6) -0.0064(6)
C2 0.0723(11) 0.0626(11) 0.0470(9) -0.0010(9) 0.0007(8) -0.0146(8)
C3 0.0696(12) 0.0795(14) 0.0578(11) 0.0037(10) 0.0110(9) -0.0082(9)
C4 0.0579(10) 0.0687(13) 0.0827(14) -0.0089(9) -0.0036(10) 0.0032(9)
C5 0.0669(11) 0.0698(13) 0.0848(14) -0.0156(10) -0.0104(10) -0.0201(11)
C6 0.0619(10) 0.0604(11) 0.0593(10) -0.0069(8) -0.0060(8) -0.0209(8)
C14 0.0447(7) 0.0433(8) 0.0444(7) -0.0093(6) -0.0023(6) -0.0140(6)
C13 0.0606(9) 0.0553(10) 0.0513(9) -0.0105(8) -0.0034(7) -0.0234(8)
C12 0.0666(10) 0.0632(12) 0.0739(12) -0.0113(9) -0.0011(9) -0.0391(10)
C11 0.0712(11) 0.0486(10) 0.0844(13) -0.0044(8) -0.0049(10) -0.0280(10)
C10 0.0611(10) 0.0473(9) 0.0632(10) -0.0049(8) -0.0074(8) -0.0107(8)
C9 0.0440(7) 0.0465(8) 0.0456(8) -0.0096(6) -0.0016(6) -0.0115(6)
C8 0.0483(8) 0.0496(9) 0.0386(7) -0.0083(6) -0.0041(6) -0.0105(6)
C7 0.0535(8) 0.0499(9) 0.0359(7) -0.0072(7) -0.0052(6) -0.0149(6)
C15 0.0546(8) 0.0571(10) 0.0403(8) -0.0080(7) -0.0082(7) -0.0053(7)
C16 0.0677(10) 0.0550(10) 0.0337(7) -0.0120(8) -0.0094(7) -0.0041(7)
C21 0.0728(11) 0.0691(12) 0.0399(8) -0.0044(9) -0.0087(8) -0.0138(8)
C20 0.1019(15) 0.0786(14) 0.0471(10) 0.0032(12) 0.0000(10) -0.0194(9)
C19 0.1479(17) 0.0736(14) 0.0441(9) -0.0172(13) -0.0036(12) -0.0223(10)
C18 0.1306(15) 0.0951(17) 0.0512(10) -0.0334(13) -0.0220(12) -0.0222(11)
C17 0.0873(13) 0.0821(14) 0.0465(9) -0.0182(11) -0.0203(9) -0.0097(9)
N1 0.0566(7) 0.0434(7) 0.0357(6) -0.0037(6) -0.0071(5) -0.0132(5)
O1 0.0728(7) 0.0643(7) 0.0457(6) -0.0020(6) -0.0197(5) -0.0220(5)
O2 0.0551(6) 0.0540(7) 0.0498(6) 0.0039(5) -0.0072(5) -0.0205(5)
O3 0.0817(9) 0.0791(9) 0.0539(7) 0.0174(7) -0.0184(6) -0.0119(7)
S1 0.0526(2) 0.0470(2) 0.03579(19) 0.00011(16) -0.00991(15) -0.01356(15)

loop_
_atom_type_symbol
_atom_type_description
_atom_type_scat_dispersion_real
_atom_type_scat_dispersion_imag
_atom_type_scat_source
C C 0.0033 0.0016 'International Tables Vol C Tables 4.2.6.8 and 6.1.1.4'
H H 0.0000 0.0000 'International Tables Vol C Tables 4.2.6.8 and 6.1.1.4'
N N 0.0061 0.0033 'International Tables Vol C Tables 4.2.6.8 and 6.1.1.4'
O O 0.0106 0.0060 'International Tables Vol C Tables 4.2.6.8 and 6.1.1.4'
S S 0.1246 0.1234 'International Tables Vol C Tables 4.2.6.8 and 6.1.1.4'

loop_
_geom_angle_atom_site_label_1
_geom_angle_atom_site_label_2
_geom_angle_atom_site_label_3
_geom_angle_site_symmetry_1
_geom_angle_site_symmetry_3
_geom_angle
_geom_angle_publ_flag
C2 C1 C6 . . 121.26(17) ?
C2 C1 S1 . . 119.33(14) ?
C6 C1 S1 . . 119.39(12) ?
C1 C2 C3 . . 118.46(19) ?
C1 C2 H2 . . 120.8 ?
C3 C2 H2 . . 120.8 ?
C4 C3 C2 . . 120.39(18) ?
C4 C3 H3 . . 119.8 ?
C2 C3 H3 . . 119.8 ?
C5 C4 C3 . . 120.5(2) ?
C5 C4 H4 . . 119.7 ?
C3 C4 H4 . . 119.7 ?
C4 C5 C6 . . 120.5(2) ?
C4 C5 H5 . . 119.8 ?
C6 C5 H5 . . 119.8 ?
C5 C6 C1 . . 118.91(18) ?
C5 C6 H6 . . 120.5 ?
C1 C6 H6 . . 120.5 ?
C13 C14 C9 . . 122.50(15) ?
C13 C14 N1 . . 130.70(14) ?
C9 C14 N1 . . 106.78(13) ?
C12 C13 C14 . . 117.03(16) ?
C12 C13 H13 . . 121.5 ?
C14 C13 H13 . . 121.5 ?
C13 C12 C11 . . 121.58(17) ?
C13 C12 H12 . . 119.2 ?
C11 C12 H12 . . 119.2 ?
C10 C11 C12 . . 121.37(17) ?
C10 C11 H11 . . 119.3 ?
C12 C11 H11 . . 119.3 ?
C11 C10 C9 . . 118.68(17) ?
C11 C10 H10 . . 120.7 ?
C9 C10 H10 . . 120.7 ?
C14 C9 C10 . . 118.82(15) ?
C14 C9 C8 . . 107.78(14) ?
C10 C9 C8 . . 133.37(15) ?
C7 C8 C9 . . 107.38(13) ?
C7 C8 C15 . . 127.21(15) ?
C9 C8 C15 . . 125.29(15) ?
C8 C7 N1 . . 109.68(13) ?
C8 C7 H7 . . 125.2 ?
N1 C7 H7 . . 125.2 ?
O3 C15 C8 . . 119.99(16) ?
O3 C15 C16 . . 119.61(14) ?
C8 C15 C16 . . 120.39(14) ?
C21 C16 C17 . . 118.93(18) ?
C21 C16 C15 . . 123.05(15) ?
C17 C16 C15 . . 117.84(17) ?
C16 C21 C20 . . 120.24(18) ?
C16 C21 H21 . . 119.9 ?
C20 C21 H21 . . 119.9 ?
C21 C20 C19 . . 119.5(2) ?
C21 C20 H20 . . 120.2 ?
C19 C20 H20 . . 120.2 ?
C18 C19 C20 . . 120.2(2) ?
C18 C19 H19 . . 119.9 ?
C20 C19 H19 . . 119.9 ?
C17 C18 C19 . . 120.1(2) ?
C17 C18 H18 . . 120.0 ?
C19 C18 H18 . . 120.0 ?
C18 C17 C16 . . 121.0(2) ?
C18 C17 H17 . . 119.5 ?
C16 C17 H17 . . 119.5 ?
C7 N1 C14 . . 108.35(12) ?
C7 N1 S1 . . 123.27(10) ?
C14 N1 S1 . . 126.91(10) ?
O2 S1 O1 . . 120.91(7) ?
O2 S1 N1 . . 105.43(7) ?
O1 S1 N1 . . 106.66(7) ?
O2 S1 C1 . . 108.92(7) ?
O1 S1 C1 . . 109.22(7) ?
N1 S1 C1 . . 104.41(7) ?

loop_
_geom_bond_atom_site_label_1
_geom_bond_atom_site_label_2
_geom_bond_site_symmetry_2
_geom_bond_distance
_geom_bond_publ_flag
C1 C2 . 1.381(2) ?
C1 C6 . 1.386(2) ?
C1 S1 . 1.7498(17) ?
C2 C3 . 1.384(3) ?
C2 H2 . 0.9300 ?
C3 C4 . 1.375(3) ?
C3 H3 . 0.9300 ?
C4 C5 . 1.364(3) ?
C4 H4 . 0.9300 ?
C5 C6 . 1.376(3) ?
C5 H5 . 0.9300 ?
C6 H6 . 0.9300 ?
C14 C13 . 1.387(2) ?
C14 C9 . 1.397(2) ?
C14 N1 . 1.4152(19) ?
C13 C12 . 1.370(2) ?
C13 H13 . 0.9300 ?
C12 C11 . 1.388(3) ?
C12 H12 . 0.9300 ?
C11 C10 . 1.366(3) ?
C11 H11 . 0.9300 ?
C10 C9 . 1.399(2) ?
C10 H10 . 0.9300 ?
C9 C8 . 1.444(2) ?
C8 C7 . 1.356(2) ?
C8 C15 . 1.468(2) ?
C7 N1 . 1.3913(18) ?
C7 H7 . 0.9300 ?
C15 O3 . 1.227(2) ?
C15 C16 . 1.490(2) ?
C16 C21 . 1.379(2) ?
C16 C17 . 1.387(2) ?
C21 C20 . 1.385(3) ?
C21 H21 . 0.9300 ?
C20 C19 . 1.385(3) ?
C20 H20 . 0.9300 ?
C19 C18 . 1.369(3) ?
C19 H19 . 0.9300 ?
C18 C17 . 1.361(3) ?
C18 H18 . 0.9300 ?
C17 H17 . 0.9300 ?
N1 S1 . 1.6677(12) ?
O1 S1 . 1.4195(11) ?
O2 S1 . 1.4195(11) ?

loop_
_geom_hbond_atom_site_label_D
_geom_hbond_atom_site_label_H
_geom_hbond_atom_site_label_A
_geom_hbond_site_symmetry_A
_geom_hbond_distance_DH
_geom_hbond_distance_HA
_geom_hbond_distance_DA
_geom_hbond_angle_DHA
_geom_hbond_publ_flag
C2 H2 O1 . 0.93 2.59 2.934(2) 103 y
C10 H10 O3 . 0.93 2.57 3.068(3) 114 y
C13 H13 O1 . 0.93 2.42 2.999(2) 120 y
C6 H6 O2 2_755 0.93 2.58 3.493(2) 167 y
C7 H7 O2 2_755 0.93 2.54 3.429(2) 160 y
C4 H4 Cg1 2_655 0.93 2.98 3.774(3) 144 y

loop_
_geom_torsion_atom_site_label_1
_geom_torsion_atom_site_label_2
_geom_torsion_atom_site_label_3
_geom_torsion_atom_site_label_4
_geom_torsion_site_symmetry_1
_geom_torsion_site_symmetry_2
_geom_torsion_site_symmetry_3
_geom_torsion_site_symmetry_4
_geom_torsion
_geom_torsion_publ_flag
C6 C1 C2 C3 . . . . -0.4(3) ?
S1 C1 C2 C3 . . . . 178.44(13) ?
C1 C2 C3 C4 . . . . 0.2(3) ?
C2 C3 C4 C5 . . . . 0.2(3) ?
C3 C4 C5 C6 . . . . -0.5(3) ?
C4 C5 C6 C1 . . . . 0.3(3) ?
C2 C1 C6 C5 . . . . 0.2(3) ?
S1 C1 C6 C5 . . . . -178.69(14) ?
C9 C14 C13 C12 . . . . 0.7(2) ?
N1 C14 C13 C12 . . . . 178.95(15) ?
C14 C13 C12 C11 . . . . -1.5(3) ?
C13 C12 C11 C10 . . . . 1.0(3) ?
C12 C11 C10 C9 . . . . 0.3(3) ?
C13 C14 C9 C10 . . . . 0.5(2) ?
N1 C14 C9 C10 . . . . -178.11(13) ?
C13 C14 C9 C8 . . . . 179.08(14) ?
N1 C14 C9 C8 . . . . 0.51(16) ?
C11 C10 C9 C14 . . . . -1.0(2) ?
C11 C10 C9 C8 . . . . -179.16(16) ?
C14 C9 C8 C7 . . . . 0.40(16) ?
C10 C9 C8 C7 . . . . 178.74(17) ?
C14 C9 C8 C15 . . . . 176.58(14) ?
C10 C9 C8 C15 . . . . -5.1(3) ?
C9 C8 C7 N1 . . . . -1.18(17) ?
C15 C8 C7 N1 . . . . -177.26(14) ?
C7 C8 C15 O3 . . . . 161.36(17) ?
C9 C8 C15 O3 . . . . -14.1(2) ?
C7 C8 C15 C16 . . . . -17.5(2) ?
C9 C8 C15 C16 . . . . 167.13(14) ?
O3 C15 C16 C21 . . . . 139.19(18) ?
C8 C15 C16 C21 . . . . -42.0(2) ?
O3 C15 C16 C17 . . . . -35.9(2) ?
C8 C15 C16 C17 . . . . 142.89(16) ?
C17 C16 C21 C20 . . . . 1.0(3) ?
C15 C16 C21 C20 . . . . -174.08(16) ?
C16 C21 C20 C19 . . . . -1.4(3) ?
C21 C20 C19 C18 . . . . 1.1(3) ?
C20 C19 C18 C17 . . . . -0.4(4) ?
C19 C18 C17 C16 . . . . 0.0(3) ?
C21 C16 C17 C18 . . . . -0.3(3) ?
C15 C16 C17 C18 . . . . 175.06(18) ?
C8 C7 N1 C14 . . . . 1.51(16) ?
C8 C7 N1 S1 . . . . 168.55(10) ?
C13 C14 N1 C7 . . . . -179.63(15) ?
C9 C14 N1 C7 . . . . -1.22(16) ?
C13 C14 N1 S1 . . . . 13.9(2) ?
C9 C14 N1 S1 . . . . -167.65(10) ?
C7 N1 S1 O2 . . . . 33.46(13) ?
C14 N1 S1 O2 . . . . -161.98(12) ?
C7 N1 S1 O1 . . . . 163.18(12) ?
C14 N1 S1 O1 . . . . -32.27(14) ?
C7 N1 S1 C1 . . . . -81.25(13) ?
C14 N1 S1 C1 . . . . 83.30(13) ?
C2 C1 S1 O2 . . . . 155.20(12) ?
C6 C1 S1 O2 . . . . -25.92(15) ?
C2 C1 S1 O1 . . . . 21.21(15) ?
C6 C1 S1 O1 . . . . -159.91(13) ?
C2 C1 S1 N1 . . . . -92.56(13) ?
C6 C1 S1 N1 . . . . 86.32(14) ?

loop_
_cod_related_entry_id
_cod_related_entry_database
_cod_related_entry_code
1 ChemSpider 30656190
